data_2236537
loop_
_publ_author_name
'Venter, Gertruida J.S.'
'Brink, Alice'
'Steyl, Gideon'
'Roodt, Andreas'

_publ_section_title
;
 4-(2-Chlorophenylamino)-pent-3-en-2-one
;
_journal_coeditor_code PK2444
_journal_issue 11
_journal_name_full 'Acta Crystallographica Section E'
_journal_page_first o3101
_journal_page_last o3102
_journal_paper_doi 10.1107/S1600536812042043
_journal_volume 68
_journal_year 2012
_chemical_formula_iupac 'C11 H12 Cl N O'
_chemical_formula_moiety 'C11 H12 Cl N O'
_chemical_formula_sum 'C11 H12 Cl N O'
_chemical_formula_weight 209.67
_chemical_name_systematic
;
4-(2-Chlorophenylamino)-pent-3-en-2-one
;
_space_group_IT_number 19
_symmetry_cell_setting orthorhombic
_symmetry_space_group_name_Hall 'P 2ac 2ab'
_symmetry_space_group_name_H-M 'P 21 21 21'
_atom_sites_solution_hydrogens geom
_atom_sites_solution_primary direct
_atom_sites_solution_secondary difmap
_audit_creation_method 'WinGX routine CIF_UPDATE'
_cell_angle_alpha 90
_cell_angle_beta 90
_cell_angle_gamma 90
_cell_formula_units_Z 4
_cell_length_a 7.3264(3)
_cell_length_b 8.7103(4)
_cell_length_c 16.1960(7)
_cell_measurement_reflns_used 5717
_cell_measurement_temperature 100(2)
_cell_measurement_theta_max 28.28
_cell_measurement_theta_min 2.66
_cell_volume 1033.55(8)
_computing_cell_refinement 'SAINT-Plus (Bruker, 2004)'
_computing_data_collection 'APEX2 (Bruker, 2005)'
_computing_data_reduction 'SAINT-Plus (Bruker, 2004)'
_computing_molecular_graphics 'DIAMOND (Brandenburg & Putz, 2005)'
_computing_publication_material 'WinGX (Farrugia, 1999)'
_computing_structure_refinement 'SHELXL-97 (Sheldrick, 2008)'
_computing_structure_solution 'SHELXS-97 (Sheldrick, 2008)'
_diffrn_ambient_temperature 100(2)
_diffrn_measured_fraction_theta_full 0.996
_diffrn_measured_fraction_theta_max 0.996
_diffrn_measurement_device_type 'Bruker APEXII CCD area-detector diffractometer'
_diffrn_measurement_method '\f and \w scans'
_diffrn_radiation_monochromator graphite
_diffrn_radiation_source 'fine-focus sealed tube'
_diffrn_radiation_type MoK\a
_diffrn_radiation_wavelength 0.71073
_diffrn_reflns_av_R_equivalents 0.0315
_diffrn_reflns_limit_h_max 9
_diffrn_reflns_limit_h_min -9
_diffrn_reflns_limit_k_max 11
_diffrn_reflns_limit_k_min -11
_diffrn_reflns_limit_l_max 19
_diffrn_reflns_limit_l_min -20
_diffrn_reflns_number 17399
_diffrn_reflns_theta_full 26.99
_diffrn_reflns_theta_max 26.99
_diffrn_reflns_theta_min 2.52
_exptl_absorpt_coefficient_mu 0.334
_exptl_absorpt_correction_T_max 0.933
_exptl_absorpt_correction_T_min 0.825
_exptl_absorpt_correction_type multi-scan
_exptl_absorpt_process_details '(SADABS; Bruker, 2004)'
_exptl_crystal_colour yellow
_exptl_crystal_density_diffrn 1.347
_exptl_crystal_density_method 'not measured'
_exptl_crystal_description cuboid
_exptl_crystal_F_000 440
_exptl_crystal_size_max 0.6
_exptl_crystal_size_mid 0.42
_exptl_crystal_size_min 0.21
_refine_diff_density_max 0.207
_refine_diff_density_min -0.235
_refine_ls_abs_structure_details 'Flack  (1983), 932 Friedel pairs'
_refine_ls_abs_structure_Flack 0.01(5)
_refine_ls_extinction_method none
_refine_ls_goodness_of_fit_ref 1.063
_refine_ls_hydrogen_treatment mixed
_refine_ls_matrix_type full
_refine_ls_number_parameters 126
_refine_ls_number_reflns 2259
_refine_ls_number_restraints 0
_refine_ls_restrained_S_all 1.063
_refine_ls_R_factor_all 0.0261
_refine_ls_R_factor_gt 0.0254
_refine_ls_shift/su_max 0.013
_refine_ls_shift/su_mean 0.001
_refine_ls_structure_factor_coef Fsqd
_refine_ls_weighting_details 'calc w=1/[\s^2^(Fo^2^)+(0.0376P)^2^+0.2837P] where P=(Fo^2^+2Fc^2^)/3'
_refine_ls_weighting_scheme calc
_refine_ls_wR_factor_ref 0.0677
_reflns_number_gt 2211
_reflns_number_total 2259
_reflns_threshold_expression >2\s(I)
_cod_data_source_file pk2444.cif
_cod_data_source_block I
_cod_database_code 2236537
_cod_database_fobs_code 2236537

loop_
_symmetry_equiv_pos_as_xyz
'x, y, z'
'-x+1/2, -y, z+1/2'
'-x, y+1/2, -z+1/2'
'x+1/2, -y+1/2, -z'

loop_
_atom_site_type_symbol
_atom_site_label
_atom_site_fract_x
_atom_site_fract_y
_atom_site_fract_z
_atom_site_U_iso_or_equiv
_atom_site_adp_type
_atom_site_calc_flag
_atom_site_refinement_flags
_atom_site_occupancy
Cl Cl12 0.00235(5) 0.20519(4) 0.531562(19) 0.02339(10) Uani d . 1
N N11 0.21805(15) 0.28866(14) 0.67897(7) 0.0174(2) Uani d . 1
H H11 0.2500(8) 0.209(2) 0.6556(6) 0.027(5) Uiso calc R 1
O O12 0.33003(14) 0.00171(12) 0.68371(6) 0.02136(18) Uani d . 1
C C3 0.24678(18) 0.14426(16) 0.80149(9) 0.0178(3) Uani d . 1
H H3 0.2362 0.1411 0.8599 0.021 Uiso calc R 1
C C2 0.20915(17) 0.28095(16) 0.76209(8) 0.0169(3) Uani d . 1
C C111 0.18055(18) 0.41335(16) 0.62662(8) 0.0166(3) Uani d . 1
C C116 0.2464(2) 0.56091(16) 0.64159(9) 0.0197(3) Uani d . 1
H H116 0.3191 0.5797 0.6891 0.024 Uiso calc R 1
C C4 0.3006(2) 0.00740(18) 0.75983(9) 0.02136(18) Uani d . 1
C C113 0.04201(19) 0.50725(19) 0.49974(9) 0.0229(3) Uani d . 1
H H113 -0.0264 0.4881 0.451 0.027 Uiso calc R 1
C C5 0.3168(2) -0.13853(17) 0.80936(9) 0.0227(3) Uani d . 1
H H5A 0.2032 -0.1974 0.8047 0.034 Uiso calc R 1
H H5B 0.339 -0.1131 0.8674 0.034 Uiso calc R 1
H H5C 0.4185 -0.2 0.7881 0.034 Uiso calc R 1
C C112 0.08035(18) 0.38927(17) 0.55421(9) 0.0184(3) Uani d . 1
C C115 0.20717(19) 0.68074(17) 0.58791(9) 0.0226(3) Uani d . 1
H H115 0.2505 0.7812 0.5996 0.027 Uiso calc R 1
C C1 0.1554(2) 0.41966(16) 0.81135(9) 0.0203(3) Uani d . 1
H H1A 0.2628 0.4845 0.8205 0.03 Uiso calc R 1
H H1B 0.1056 0.3871 0.8647 0.03 Uiso calc R 1
H H1C 0.0627 0.478 0.7811 0.03 Uiso calc R 1
C C114 0.1048(2) 0.65395(18) 0.51727(9) 0.0243(3) Uani d . 1
H H114 0.0776 0.7363 0.4808 0.029 Uiso calc R 1

loop_
_atom_site_aniso_label
_atom_site_aniso_U_11
_atom_site_aniso_U_22
_atom_site_aniso_U_33
_atom_site_aniso_U_12
_atom_site_aniso_U_13
_atom_site_aniso_U_23
Cl12 0.02513(17) 0.02720(17) 0.01784(17) -0.00589(15) -0.00152(14) -0.00549(12)
N11 0.0194(5) 0.0181(5) 0.0146(5) 0.0016(5) -0.0004(4) -0.0024(5)
O12 0.0232(4) 0.0229(4) 0.0180(4) -0.0007(3) 0.0032(3) -0.0004(3)
C3 0.0158(6) 0.0234(7) 0.0140(7) -0.0011(5) -0.0006(5) -0.0012(5)
C2 0.0122(6) 0.0218(6) 0.0167(6) -0.0010(5) -0.0007(5) -0.0026(5)
C111 0.0136(6) 0.0216(6) 0.0145(6) 0.0013(5) 0.0015(5) -0.0012(5)
C116 0.0168(6) 0.0224(6) 0.0198(7) -0.0008(5) 0.0010(5) -0.0028(5)
C4 0.0232(4) 0.0229(4) 0.0180(4) -0.0007(3) 0.0032(3) -0.0004(3)
C113 0.0202(7) 0.0333(7) 0.0152(6) 0.0025(6) 0.0003(5) 0.0019(6)
C5 0.0211(6) 0.0230(7) 0.0241(8) 0.0020(6) 0.0011(6) 0.0025(6)
C112 0.0151(6) 0.0236(7) 0.0165(7) -0.0019(5) 0.0026(5) -0.0027(5)
C115 0.0212(7) 0.0224(7) 0.0242(7) -0.0013(6) 0.0062(5) 0.0008(6)
C1 0.0212(6) 0.0221(7) 0.0175(7) 0.0018(5) 0.0007(5) -0.0032(5)
C114 0.0228(7) 0.0276(7) 0.0224(8) 0.0032(6) 0.0042(6) 0.0077(6)

loop_
_atom_type_symbol
_atom_type_description
_atom_type_scat_dispersion_real
_atom_type_scat_dispersion_imag
_atom_type_scat_source
C C 0.0033 0.0016 'International Tables Vol C Tables 4.2.6.8 and 6.1.1.4'
H H 0 0 'International Tables Vol C Tables 4.2.6.8 and 6.1.1.4'
N N 0.0061 0.0033 'International Tables Vol C Tables 4.2.6.8 and 6.1.1.4'
O O 0.0106 0.006 'International Tables Vol C Tables 4.2.6.8 and 6.1.1.4'
Cl Cl 0.1484 0.1585 'International Tables Vol C Tables 4.2.6.8 and 6.1.1.4'

loop_
_geom_angle_atom_site_label_1
_geom_angle_atom_site_label_2
_geom_angle_atom_site_label_3
_geom_angle
C2 N11 C111 129.12(13)
C2 N11 H11 115.4
C111 N11 H11 115.4
C2 C3 C4 123.95(13)
C2 C3 H3 118
C4 C3 H3 118
N11 C2 C3 119.67(12)
N11 C2 C1 120.21(13)
C3 C2 C1 120.11(12)
C116 C111 C112 117.74(13)
C116 C111 N11 122.69(12)
C112 C111 N11 119.50(12)
C115 C116 C111 120.82(13)
C115 C116 H116 119.6
C111 C116 H116 119.6
O12 C4 C3 123.13(14)
O12 C4 C5 118.48(14)
C3 C4 C5 118.35(13)
C112 C113 C114 119.11(14)
C112 C113 H113 120.4
C114 C113 H113 120.4
C4 C5 H5A 109.5
C4 C5 H5B 109.5
H5A C5 H5B 109.5
C4 C5 H5C 109.5
H5A C5 H5C 109.5
H5B C5 H5C 109.5
C113 C112 C111 121.98(13)
C113 C112 Cl12 118.89(11)
C111 C112 Cl12 119.13(11)
C114 C115 C116 120.12(13)
C114 C115 H115 119.9
C116 C115 H115 119.9
C2 C1 H1A 109.5
C2 C1 H1B 109.5
H1A C1 H1B 109.5
C2 C1 H1C 109.5
H1A C1 H1C 109.5
H1B C1 H1C 109.5
C113 C114 C115 120.18(14)
C113 C114 H114 119.9
C115 C114 H114 119.9

loop_
_geom_bond_atom_site_label_1
_geom_bond_atom_site_label_2
_geom_bond_distance
Cl12 C112 1.7412(15)
N11 C2 1.3494(18)
N11 C111 1.4049(18)
N11 H11 0.8243
O12 C4 1.2524(18)
C3 C2 1.3787(19)
C3 C4 1.425(2)
C3 H3 0.95
C2 C1 1.5005(19)
C111 C116 1.3942(19)
C111 C112 1.3994(19)
C116 C115 1.389(2)
C116 H116 0.95
C4 C5 1.508(2)
C113 C112 1.383(2)
C113 C114 1.387(2)
C113 H113 0.95
C5 H5A 0.98
C5 H5B 0.98
C5 H5C 0.98
C115 C114 1.388(2)
C115 H115 0.95
C1 H1A 0.98
C1 H1B 0.98
C1 H1C 0.98
C114 H114 0.95

loop_
_geom_hbond_atom_site_label_D
_geom_hbond_atom_site_label_H
_geom_hbond_atom_site_label_A
_geom_hbond_site_symmetry_A
_geom_hbond_distance_DH
_geom_hbond_distance_HA
_geom_hbond_distance_DA
_geom_hbond_angle_DHA
N11 H11 O12 . 0.82 1.95 2.6317(16) 139.2
C113 H113 O12 4_456 0.95 2.42 3.3536(18) 166.1
C115 H115 O12 1_565 0.95 2.43 3.3217(18) 157.1

loop_
_geom_torsion_atom_site_label_1
_geom_torsion_atom_site_label_2
_geom_torsion_atom_site_label_3
_geom_torsion_atom_site_label_4
_geom_torsion
C111 N11 C2 C3 177.99(12)
C111 N11 C2 C1 -0.9(2)
C4 C3 C2 N11 1.8(2)
C4 C3 C2 C1 -179.31(13)
C2 N11 C111 C116 46.2(2)
C2 N11 C111 C112 -136.84(15)
C112 C111 C116 C115 2.6(2)
N11 C111 C116 C115 179.53(13)
C2 C3 C4 O12 4.7(2)
C2 C3 C4 C5 -173.14(12)
C114 C113 C112 C111 0.1(2)
C114 C113 C112 Cl12 -179.63(11)
C116 C111 C112 C113 -1.8(2)
N11 C111 C112 C113 -178.91(12)
C116 C111 C112 Cl12 177.84(10)
N11 C111 C112 Cl12 0.77(17)
C111 C116 C115 C114 -1.5(2)
C112 C113 C114 C115 1.1(2)
C116 C115 C114 C113 -0.3(2)

loop_
_cod_related_entry_id
_cod_related_entry_database
_cod_related_entry_code
1 ChemSpider 30658141
